data_2204854
loop_
_publ_author_name
'Dege, Necmi '
'Y\?ild\?im,  \.Ismail'
'G\"uldeste, Ayhan'
'\.Ina\,c, Hasan'
'Koca, \.Irfan'
'Nermin, Kahveci'
'\"Ozyeti\,s,  Ahmet'
'B\"uy\"ukg\"ung\"or, Orhan'

_publ_section_title
;
 3-Hydroxy-1,3-di-<i>p</i>-tolylpropenone
;
_journal_issue 1
_journal_name_full 'Acta Crystallographica Section E'
_journal_page_first o60
_journal_page_last o62
_journal_paper_doi 10.1107/S1600536804030107
_journal_volume 61
_journal_year 2005
_chemical_formula_iupac 'C17 H16 O2'
_chemical_formula_moiety 'C17 H16 O2'
_chemical_formula_sum 'C17 H16 O2'
_chemical_formula_weight 252.30
_chemical_name_systematic
;
3-Hydroxy-1,3-di-p-tolylpropenone
;
_space_group_IT_number 15
_symmetry_cell_setting monoclinic
_symmetry_space_group_name_Hall '-C 2yc'
_symmetry_space_group_name_H-M 'C 1 2/c 1'
_atom_sites_solution_hydrogens geom
_atom_sites_solution_primary direct
_atom_sites_solution_secondary difmap
_audit_creation_method SHELXL-97
_cell_angle_alpha 90.00
_cell_angle_beta 114.169(5)
_cell_angle_gamma 90.00
_cell_formula_units_Z 4
_cell_length_a 11.280(5)
_cell_length_b 11.884(5)
_cell_length_c 10.657(5)
_cell_measurement_reflns_used 17951
_cell_measurement_temperature 150
_cell_measurement_theta_max 29.08
_cell_measurement_theta_min 2.09
_cell_volume 1303.4(10)
_computing_cell_refinement X-AREA
_computing_data_collection 'X-AREA (Stoe & Cie, 2002)'
_computing_data_reduction 'X-RED (Stoe & Cie, 2002)'
_computing_molecular_graphics 'ORTEP-3 for Windows (Farrugia, 1997) and PLATON (Spek, 1997)'
_computing_publication_material 'WinGX (Farrugia, 1999)'
_computing_structure_refinement 'SHELXL97 (Sheldrick, 1997)'
_computing_structure_solution 'SHELXS97 (Sheldrick, 1997)'
_diffrn_ambient_temperature 150
_diffrn_detector_area_resol_mean 6.67
_diffrn_measured_fraction_theta_full 0.991
_diffrn_measured_fraction_theta_max 0.991
_diffrn_measurement_device '2-circle goniometer'
_diffrn_measurement_device_type 'Stoe IPDS-2'
_diffrn_measurement_method \w
_diffrn_radiation_monochromator 'plane graphite'
_diffrn_radiation_source 'fine-focus sealed tube'
_diffrn_radiation_type MoK\a
_diffrn_radiation_wavelength 0.71073
_diffrn_reflns_av_R_equivalents 0.0901
_diffrn_reflns_av_sigmaI/netI 0.0419
_diffrn_reflns_limit_h_max 15
_diffrn_reflns_limit_h_min -15
_diffrn_reflns_limit_k_max 16
_diffrn_reflns_limit_k_min -16
_diffrn_reflns_limit_l_max 14
_diffrn_reflns_limit_l_min -14
_diffrn_reflns_number 10682
_diffrn_reflns_theta_full 28.90
_diffrn_reflns_theta_max 28.90
_diffrn_reflns_theta_min 2.62
_diffrn_standards_decay_% 0
_diffrn_standards_interval_count 0
_diffrn_standards_number 0
_exptl_absorpt_coefficient_mu 0.083
_exptl_absorpt_correction_T_max 0.9829
_exptl_absorpt_correction_T_min 0.9710
_exptl_absorpt_correction_type integration
_exptl_absorpt_process_details '(X-RED; Stoe & Cie, 2002)'
_exptl_crystal_colour colourless
_exptl_crystal_density_diffrn 1.286
_exptl_crystal_density_method 'not measured'
_exptl_crystal_description Prism
_exptl_crystal_F_000 536
_exptl_crystal_size_max 0.40
_exptl_crystal_size_mid 0.35
_exptl_crystal_size_min 0.31
_refine_diff_density_max 0.323
_refine_diff_density_min -0.161
_refine_ls_extinction_method none
_refine_ls_goodness_of_fit_ref 1.090
_refine_ls_hydrogen_treatment refall
_refine_ls_matrix_type full
_refine_ls_number_parameters 121
_refine_ls_number_reflns 1705
_refine_ls_number_restraints 0
_refine_ls_restrained_S_all 1.090
_refine_ls_R_factor_all 0.0473
_refine_ls_R_factor_gt 0.0390
_refine_ls_shift/su_max 0.001
_refine_ls_shift/su_mean 0.000
_refine_ls_structure_factor_coef Fsqd
_refine_ls_weighting_details 'calc w = 1/[\s^2^(Fo^2^)+(0.0703P)^2^+0.2674P] where P = (Fo^2^+2Fc^2^)/3'
_refine_ls_weighting_scheme calc
_refine_ls_wR_factor_gt 0.1120
_refine_ls_wR_factor_ref 0.1167
_reflns_number_gt 1490
_reflns_number_total 1705
_reflns_threshold_expression I>2\s(I)
_cod_data_source_file ci6484.cif
_cod_data_source_block I
_cod_depositor_comments
;
 Placing the _exptl_crystal_description data item into an unlooped context.

 Antanas Vaitkus,
 2017-07-16
;
_cod_original_sg_symbol_H-M 'C 2/c'
_cod_database_code 2204854

loop_
_symmetry_equiv_pos_as_xyz
'x, y, z'
'-x, y, -z+1/2'
'x+1/2, y+1/2, z'
'-x+1/2, y+1/2, -z+1/2'
'-x, -y, -z'
'x, -y, z-1/2'
'-x+1/2, -y+1/2, -z'
'x+1/2, -y+1/2, z-1/2'

loop_
_atom_site_label
_atom_site_fract_x
_atom_site_fract_y
_atom_site_fract_z
_atom_site_U_iso_or_equiv
_atom_site_adp_type
_atom_site_calc_flag
_atom_site_refinement_flags
_atom_site_occupancy
_atom_site_type_symbol
O1 0.58092(6) 0.17965(6) 0.36844(6) 0.0297(2) Uani d . 1 O
H1O 0.516(5) 0.194(2) 0.276(5) 0.071(11) Uiso d P 0.50 H
C1 0.5000 0.01162(10) 0.2500 0.0246(3) Uani d S 1 C
H1C 0.5000 -0.0670(15) 0.2500 0.031(4) Uiso d S 1 H
C2 0.57919(8) 0.07083(8) 0.36826(8) 0.0237(2) Uani d . 1 C
C3 0.66456(8) 0.01498(7) 0.49793(8) 0.0239(2) Uani d . 1 C
C4 0.75176(8) 0.08072(8) 0.60492(9) 0.0272(2) Uani d . 1 C
H4C 0.7570(13) 0.1585(11) 0.5907(13) 0.037(3) Uiso d . 1 H
C5 0.83333(9) 0.03122(8) 0.72766(9) 0.0297(2) Uani d . 1 C
H5C 0.8956(14) 0.0816(12) 0.7999(15) 0.046(4) Uiso d . 1 H
C6 0.83084(8) -0.08447(8) 0.74815(9) 0.0280(2) Uani d . 1 C
C7 0.74303(9) -0.14918(8) 0.64198(10) 0.0300(2) Uani d . 1 C
H7C 0.7396(13) -0.2319(12) 0.6569(14) 0.045(4) Uiso d . 1 H
C8 0.66116(9) -0.10049(8) 0.51843(9) 0.0279(2) Uani d . 1 C
H8C 0.5993(14) -0.1530(11) 0.4473(15) 0.044(3) Uiso d . 1 H
C9 0.92149(10) -0.13762(10) 0.88058(11) 0.0370(3) Uani d . 1 C
H9A 0.898(2) -0.1202(17) 0.954(2) 0.084(6) Uiso d . 1 H
H9B 1.0105(19) -0.1163(16) 0.9046(19) 0.076(5) Uiso d . 1 H
H9C 0.916(2) -0.223(2) 0.878(2) 0.102(7) Uiso d . 1 H

loop_
_atom_site_aniso_label
_atom_site_aniso_U_11
_atom_site_aniso_U_22
_atom_site_aniso_U_33
_atom_site_aniso_U_12
_atom_site_aniso_U_13
_atom_site_aniso_U_23
O1 0.0359(4) 0.0206(3) 0.0270(3) -0.0019(2) 0.0070(3) -0.0005(2)
C1 0.0272(5) 0.0204(5) 0.0242(5) 0.000 0.0084(4) 0.000
C2 0.0239(4) 0.0228(4) 0.0246(4) -0.0004(3) 0.0103(3) 0.0007(3)
C3 0.0239(4) 0.0239(4) 0.0234(4) -0.0004(3) 0.0094(3) 0.0009(3)
C4 0.0278(4) 0.0246(4) 0.0267(4) -0.0024(3) 0.0086(3) -0.0001(3)
C5 0.0270(4) 0.0330(5) 0.0252(4) -0.0017(3) 0.0066(3) -0.0001(3)
C6 0.0253(4) 0.0338(5) 0.0265(4) 0.0046(3) 0.0123(3) 0.0056(3)
C7 0.0330(5) 0.0257(4) 0.0317(5) 0.0024(3) 0.0137(4) 0.0053(3)
C8 0.0301(4) 0.0240(4) 0.0271(4) -0.0021(3) 0.0093(3) 0.0003(3)
C9 0.0321(5) 0.0461(6) 0.0307(5) 0.0070(4) 0.0106(4) 0.0119(4)

loop_
_atom_type_symbol
_atom_type_description
_atom_type_scat_dispersion_real
_atom_type_scat_dispersion_imag
_atom_type_scat_source
C C 0.0033 0.0016 'International Tables Vol C Tables 4.2.6.8 and 6.1.1.4'
H H 0.0000 0.0000 'International Tables Vol C Tables 4.2.6.8 and 6.1.1.4'
O O 0.0106 0.0060 'International Tables Vol C Tables 4.2.6.8 and 6.1.1.4'

loop_
_geom_angle_atom_site_label_1
_geom_angle_atom_site_label_2
_geom_angle_atom_site_label_3
_geom_angle_site_symmetry_1
_geom_angle_site_symmetry_3
_geom_angle
_geom_angle_publ_flag
C2 O1 H1O . . 99.6(17) ?
C2 C1 C2 . 2_655 119.65(11) ?
C2 C1 H1C . . 120.18(6) ?
C2 C1 H1C 2_655 . 120.18(6) ?
O1 C2 C1 . . 120.51(8) ?
O1 C2 C3 . . 116.33(7) yes
C1 C2 C3 . . 123.16(9) yes
C8 C3 C4 . . 118.52(8) ?
C8 C3 C2 . . 122.65(8) ?
C4 C3 C2 . . 118.83(8) ?
C5 C4 C3 . . 120.39(9) ?
C5 C4 H4C . . 120.5(8) ?
C3 C4 H4C . . 119.1(8) ?
C4 C5 C6 . . 121.23(8) ?
C4 C5 H5C . . 117.2(8) ?
C6 C5 H5C . . 121.5(8) ?
C7 C6 C5 . . 118.11(8) ?
C7 C6 C9 . . 121.07(9) ?
C5 C6 C9 . . 120.82(9) ?
C8 C7 C6 . . 121.12(9) ?
C8 C7 H7C . . 120.5(8) ?
C6 C7 H7C . . 118.4(8) ?
C7 C8 C3 . . 120.62(8) ?
C7 C8 H8C . . 116.2(8) ?
C3 C8 H8C . . 123.1(8) ?
C6 C9 H9A . . 111.8(12) ?
C6 C9 H9B . . 112.0(11) ?
H9A C9 H9B . . 109.7(16) ?
C6 C9 H9C . . 112.8(13) ?
H9A C9 H9C . . 101.8(17) ?
H9B C9 H9C . . 108.3(16) ?

loop_
_geom_bond_atom_site_label_1
_geom_bond_atom_site_label_2
_geom_bond_site_symmetry_2
_geom_bond_distance
_geom_bond_publ_flag
O1 C2 . 1.2934(12) yes
O1 H1O . 0.97(5) ?
C1 C2 . 1.3998(11) yes
C1 C2 2_655 1.3998(11) ?
C1 H1C . 0.934(18) ?
C2 C3 . 1.4791(12) yes
C3 C8 . 1.3925(13) yes
C3 C4 . 1.3999(12) yes
C4 C5 . 1.3849(13) yes
C4 H4C . 0.942(13) ?
C5 C6 . 1.3942(14) yes
C5 H5C . 1.001(15) ?
C6 C7 . 1.3910(14) yes
C6 C9 . 1.5015(13) yes
C7 C8 . 1.3876(13) yes
C7 H7C . 0.999(14) ?
C8 H8C . 1.009(14) ?
C9 H9A . 0.94(2) ?
C9 H9B . 0.963(19) ?
C9 H9C . 1.02(2) ?

loop_
_geom_hbond_atom_site_label_D
_geom_hbond_atom_site_label_H
_geom_hbond_atom_site_label_A
_geom_hbond_site_symmetry_A
_geom_hbond_distance_DH
_geom_hbond_distance_HA
_geom_hbond_distance_DA
_geom_hbond_angle_DHA
O1 H1O O1 2_655 0.97(5) 1.49(5) 2.4360(10) 163(2)
C4 H4C O1 . 0.940(10) 2.400(10) 2.7330(10) 100.0(10)
C4 H4C O1 7_656 0.940(10) 2.570(10) 3.364(2) 143.0(10)

loop_
_geom_torsion_atom_site_label_1
_geom_torsion_atom_site_label_2
_geom_torsion_atom_site_label_3
_geom_torsion_atom_site_label_4
_geom_torsion_site_symmetry_1
_geom_torsion
_geom_torsion_publ_flag
C2 C1 C2 O1 2_655 -0.89(5) yes
C2 C1 C2 C3 2_655 179.28(8) yes
O1 C2 C3 C8 . 171.94(8) yes
C1 C2 C3 C8 . -8.22(12) yes
O1 C2 C3 C4 . -7.60(11) yes
C1 C2 C3 C4 . 172.24(7) y
C8 C3 C4 C5 . 0.57(13) ?
C2 C3 C4 C5 . -179.87(8) ?
C3 C4 C5 C6 . -0.12(14) ?
C4 C5 C6 C7 . -0.54(13) ?
C4 C5 C6 C9 . 178.79(8) ?
C5 C6 C7 C8 . 0.75(13) ?
C9 C6 C7 C8 . -178.59(8) ?
C6 C7 C8 C3 . -0.30(14) ?
C4 C3 C8 C7 . -0.37(13) ?
C2 C3 C8 C7 . -179.91(8) ?
